data_2014194
loop_
_publ_author_name
'Westra, Arjan N.'
'Esterhuysen, Catharine'
'Koch, Klaus R.'

_publ_section_title
;Intramolecular hydrogen-bond-directed coordination:
 <i>trans</i>-bis(<i>N</i>-benzoyl-<i>N</i>'-propylthiourea-\k<i>S</i>)diiodoplatinum(II)
 and
 <i>trans</i>-bis(<i>N</i>-benzoyl-<i>N</i>'-propylthiourea-\k<i>S</i>)dibromoplatinum(II)
;
_journal_issue 8
_journal_name_full 'Acta Crystallographica Section C'
_journal_page_first m395
_journal_page_last m398
_journal_paper_doi 10.1107/S0108270104014933
_journal_volume 60
_journal_year 2004
_chemical_formula_iupac '[Pt Br2 (C11 H14 N2 O1 S1)2]'
_chemical_formula_moiety 'C22 H28 Br2 N4 O2 Pt S2'
_chemical_formula_sum 'C22 H28 Br2 N4 O2 Pt S2'
_chemical_formula_weight 799.51
_chemical_name_common
;
trans-bis(N-propyl-N'-benzoylthiourea)dibromoplatinum(II)
;
_chemical_name_systematic
;
trans-dibromobis(N-propyl-N'-benzoylthiourea-\kS)platinum(II)
;
_space_group_IT_number 2
_symmetry_cell_setting triclinic
_symmetry_space_group_name_Hall '-P 1'
_symmetry_space_group_name_H-M 'P -1'
_atom_sites_solution_hydrogens geom
_atom_sites_solution_primary heavy
_atom_sites_solution_secondary difmap
_cell_angle_alpha 104.609(2)
_cell_angle_beta 112.263(2)
_cell_angle_gamma 98.663(2)
_cell_formula_units_Z 1
_cell_length_a 8.6641(11)
_cell_length_b 8.8178(11)
_cell_length_c 9.7472(12)
_cell_measurement_reflns_used 6491
_cell_measurement_temperature 100(2)
_cell_measurement_theta_max 26
_cell_measurement_theta_min 2
_cell_volume 641.18(14)
_computing_cell_refinement 'SAINT (Bruker, 2002)'
_computing_data_collection 'SMART (Bruker, 2001)'
_computing_data_reduction SAINT
_computing_molecular_graphics 'X-SEED (Barbour, 1999)'
_computing_publication_material X-SEED
_computing_structure_refinement 'SHELXL97 (Sheldrick, 1997)'
_computing_structure_solution 'SHELXS97 (Sheldrick, 1997)'
_diffrn_ambient_temperature 100(2)
_diffrn_measured_fraction_theta_full 0.991
_diffrn_measured_fraction_theta_max 0.991
_diffrn_measurement_device_type 'Bruker SMART APEX CCD area-detector'
_diffrn_measurement_method \w
_diffrn_radiation_monochromator graphite
_diffrn_radiation_source 'fine-focus sealed tube'
_diffrn_radiation_type 'Mo K\a'
_diffrn_radiation_wavelength 0.71073
_diffrn_reflns_av_R_equivalents 0.0217
_diffrn_reflns_av_sigmaI/netI 0.0254
_diffrn_reflns_limit_h_max 10
_diffrn_reflns_limit_h_min -10
_diffrn_reflns_limit_k_max 10
_diffrn_reflns_limit_k_min -10
_diffrn_reflns_limit_l_max 12
_diffrn_reflns_limit_l_min -12
_diffrn_reflns_number 6491
_diffrn_reflns_theta_full 26.00
_diffrn_reflns_theta_max 26.00
_diffrn_reflns_theta_min 2.40
_exptl_absorpt_coefficient_mu 8.777
_exptl_absorpt_correction_T_max 0.21
_exptl_absorpt_correction_T_min 0.14
_exptl_absorpt_correction_type multi-scan
_exptl_absorpt_process_details '(SADABS; Bruker, 2001)'
_exptl_crystal_colour orange
_exptl_crystal_density_diffrn 2.071
_exptl_crystal_density_meas ?
_exptl_crystal_density_method 'not measured'
_exptl_crystal_description prism
_exptl_crystal_F_000 384
_exptl_crystal_size_max 0.24
_exptl_crystal_size_mid 0.22
_exptl_crystal_size_min 0.18
_refine_diff_density_max 2.678
_refine_diff_density_min -1.199
_refine_ls_extinction_method none
_refine_ls_goodness_of_fit_ref 1.062
_refine_ls_hydrogen_treatment mixed
_refine_ls_matrix_type full
_refine_ls_number_parameters 160
_refine_ls_number_reflns 2490
_refine_ls_number_restraints 0
_refine_ls_restrained_S_all 1.062
_refine_ls_R_factor_all 0.0248
_refine_ls_R_factor_gt 0.0239
_refine_ls_shift/su_max 0.001
_refine_ls_shift/su_mean 0.000
_refine_ls_structure_factor_coef Fsqd
_refine_ls_weighting_details 'calc w = 1/[\s^2^(Fo^2^)+(0.0416P)^2^+0.0891P] where P=(Fo^2^+2Fc^2^)/3'
_refine_ls_weighting_scheme calc
_refine_ls_wR_factor_gt 0.0598
_refine_ls_wR_factor_ref 0.0603
_reflns_number_gt 2398
_reflns_number_total 2490
_reflns_threshold_expression I>2\s(I)
_cod_data_source_file jz1636.cif
_cod_data_source_block II
_cod_depositor_comments
;
The following automatic conversions were performed:

'_exptl_crystal_density_meas' value 'not measured' was changed to '?'
- the value is perceived as not measured.

Automatic conversion script
Id: cif_fix_values 3008 2015-01-20 13:52:24Z robertas 
;
_cod_database_code 2014194

loop_
_symmetry_equiv_pos_as_xyz
'x, y, z'
'-x, -y, -z'

loop_
_atom_site_label
_atom_site_fract_x
_atom_site_fract_y
_atom_site_fract_z
_atom_site_U_iso_or_equiv
_atom_site_adp_type
_atom_site_calc_flag
_atom_site_refinement_flags
_atom_site_occupancy
_atom_site_disorder_assembly
_atom_site_disorder_group
_atom_site_type_symbol
Pt1 0.5000 0.5000 0.5000 0.01584(8) Uani d S 1 . . Pt
Br1 0.54977(5) 0.74468(4) 0.71389(4) 0.02076(10) Uani d . 1 . . Br
S1 0.35639(12) 0.32718(11) 0.58216(10) 0.0219(2) Uani d . 1 . . S
O1 0.7002(3) 0.3755(3) 1.0841(3) 0.0229(5) Uani d . 1 . . O
N1 0.6258(4) 0.4579(4) 0.8699(3) 0.0186(6) Uani d . 1 . . N
N2 0.4177(4) 0.2293(3) 0.8240(4) 0.0184(6) Uani d . 1 . . N
C1 0.9001(5) 0.6052(4) 1.1052(4) 0.0181(7) Uani d . 1 . . C
C2 1.0086(5) 0.6159(4) 1.2585(4) 0.0202(7) Uani d . 1 . . C
H1 0.9748 0.5409 1.3037 0.024 Uiso calc R 1 . . H
C3 1.1646(5) 0.7356(4) 1.3441(4) 0.0226(8) Uani d . 1 . . C
H2 1.2385 0.7424 1.4477 0.027 Uiso calc R 1 . . H
C4 1.2132(5) 0.8454(4) 1.2790(4) 0.0251(8) Uani d . 1 . . C
H3 1.3202 0.9280 1.3385 0.030 Uiso calc R 1 . . H
C5 1.1072(5) 0.8359(4) 1.1280(4) 0.0226(8) Uani d . 1 . . C
H4 1.1409 0.9126 1.0844 0.027 Uiso calc R 1 . . H
C6 0.9515(5) 0.7145(4) 1.0398(4) 0.0198(7) Uani d . 1 . . C
H5 0.8803 0.7062 0.9349 0.024 Uiso calc R 1 . . H
C7 0.7361(4) 0.4705(4) 1.0217(4) 0.0182(7) Uani d . 1 . . C
C8 0.4737(5) 0.3384(4) 0.7712(4) 0.0180(7) Uani d . 1 . . C
C9 0.2639(5) 0.0901(4) 0.7280(4) 0.0197(7) Uani d . 1 . . C
H8 0.2732 0.0276 0.6330 0.024 Uiso calc R 1 . . H
H9 0.1593 0.1296 0.6933 0.024 Uiso calc R 1 . . H
C10 0.2464(5) -0.0197(4) 0.8210(4) 0.0201(7) Uani d . 1 . . C
H10 0.2454 0.0447 0.9196 0.024 Uiso calc R 1 . . H
H11 0.3475 -0.0649 0.8495 0.024 Uiso calc R 1 . . H
C11 0.0807(5) -0.1585(4) 0.7261(4) 0.0237(8) Uani d . 1 . . C
H12 -0.0194 -0.1137 0.6979 0.036 Uiso calc R 1 . . H
H13 0.0713 -0.2270 0.7892 0.036 Uiso calc R 1 . . H
H14 0.0832 -0.2242 0.6299 0.036 Uiso calc R 1 . . H
H7 0.474(6) 0.240(5) 0.918(5) 0.030(12) Uiso d . 1 . . H
H6 0.651(6) 0.524(6) 0.836(6) 0.037(14) Uiso d . 1 . . H

loop_
_atom_site_aniso_label
_atom_site_aniso_U_11
_atom_site_aniso_U_22
_atom_site_aniso_U_33
_atom_site_aniso_U_12
_atom_site_aniso_U_13
_atom_site_aniso_U_23
Pt1 0.01729(12) 0.01509(11) 0.01016(11) -0.00006(7) 0.00315(8) 0.00333(8)
Br1 0.0263(2) 0.01749(19) 0.01393(19) 0.00335(15) 0.00610(16) 0.00365(15)
S1 0.0221(5) 0.0221(4) 0.0131(4) -0.0041(4) 0.0033(4) 0.0056(3)
O1 0.0236(13) 0.0244(13) 0.0169(13) 0.0004(11) 0.0058(11) 0.0094(11)
N1 0.0205(15) 0.0175(15) 0.0131(15) -0.0003(12) 0.0050(13) 0.0043(12)
N2 0.0208(16) 0.0176(14) 0.0120(15) 0.0008(12) 0.0046(13) 0.0036(12)
C1 0.0204(17) 0.0158(16) 0.0146(17) 0.0049(14) 0.0072(14) 0.0002(13)
C2 0.0243(19) 0.0190(17) 0.0166(18) 0.0081(15) 0.0080(15) 0.0050(14)
C3 0.0216(18) 0.0229(18) 0.0151(17) 0.0061(15) 0.0020(15) 0.0026(14)
C4 0.0193(18) 0.0220(18) 0.025(2) 0.0012(15) 0.0078(16) -0.0004(15)
C5 0.0220(18) 0.0218(18) 0.0239(19) 0.0033(15) 0.0121(16) 0.0060(15)
C6 0.0186(17) 0.0216(17) 0.0168(18) 0.0038(14) 0.0075(15) 0.0038(14)
C7 0.0198(18) 0.0182(16) 0.0157(17) 0.0065(14) 0.0073(15) 0.0045(14)
C8 0.0195(17) 0.0171(16) 0.0137(17) 0.0022(14) 0.0062(14) 0.0023(13)
C9 0.0213(18) 0.0166(16) 0.0151(17) -0.0013(14) 0.0058(15) 0.0029(13)
C10 0.0215(18) 0.0200(17) 0.0180(18) 0.0028(14) 0.0084(15) 0.0071(14)
C11 0.0239(19) 0.0192(17) 0.0231(19) -0.0010(15) 0.0076(16) 0.0077(15)

loop_
_atom_type_symbol
_atom_type_description
_atom_type_scat_dispersion_real
_atom_type_scat_dispersion_imag
_atom_type_scat_source
C C 0.0033 0.0016 'International Tables Vol C Tables 4.2.6.8 and 6.1.1.4'
H H 0.0000 0.0000 'International Tables Vol C Tables 4.2.6.8 and 6.1.1.4'
N N 0.0061 0.0033 'International Tables Vol C Tables 4.2.6.8 and 6.1.1.4'
O O 0.0106 0.0060 'International Tables Vol C Tables 4.2.6.8 and 6.1.1.4'
S S 0.1246 0.1234 'International Tables Vol C Tables 4.2.6.8 and 6.1.1.4'
Br Br -0.2901 2.4595 'International Tables Vol C Tables 4.2.6.8 and 6.1.1.4'
Pt Pt -1.7033 8.3905 'International Tables Vol C Tables 4.2.6.8 and 6.1.1.4'

loop_
_geom_angle_atom_site_label_1
_geom_angle_atom_site_label_2
_geom_angle_atom_site_label_3
_geom_angle_site_symmetry_1
_geom_angle_site_symmetry_3
_geom_angle
_geom_angle_publ_flag
S1 Pt1 S1 . 2_666 180.0 no
S1 Pt1 Br1 . . 94.43(3) yes
S1 Pt1 Br1 2_666 . 85.57(3) no
S1 Pt1 Br1 . 2_666 85.57(3) no
S1 Pt1 Br1 2_666 2_666 94.43(3) no
Br1 Pt1 Br1 . 2_666 180.0 yes
C8 S1 Pt1 . . 113.44(13) yes
C8 N1 C7 . . 125.9(3) yes
C8 N1 H6 . . 116(4) no
C7 N1 H6 . . 118(4) no
C8 N2 C9 . . 124.3(3) no
C8 N2 H7 . . 117(3) no
C9 N2 H7 . . 118(3) no
C6 C1 C2 . . 119.5(3) no
C6 C1 C7 . . 124.5(3) no
C2 C1 C7 . . 115.9(3) no
C3 C2 C1 . . 120.0(3) no
C3 C2 H1 . . 120.0 no
C1 C2 H1 . . 120.0 no
C4 C3 C2 . . 120.0(3) no
C4 C3 H2 . . 120.0 no
C2 C3 H2 . . 120.0 no
C3 C4 C5 . . 120.4(3) no
C3 C4 H3 . . 119.8 no
C5 C4 H3 . . 119.8 no
C4 C5 C6 . . 120.1(3) no
C4 C5 H4 . . 120.0 no
C6 C5 H4 . . 120.0 no
C5 C6 C1 . . 119.9(3) no
C5 C6 H5 . . 120.0 no
C1 C6 H5 . . 120.0 no
O1 C7 N1 . . 121.5(3) yes
O1 C7 C1 . . 121.5(3) no
N1 C7 C1 . . 117.0(3) no
N2 C8 N1 . . 119.0(3) yes
N2 C8 S1 . . 119.2(3) yes
N1 C8 S1 . . 121.8(3) no
N2 C9 C10 . . 110.5(3) no
N2 C9 H8 . . 109.5 no
C10 C9 H8 . . 109.5 no
N2 C9 H9 . . 109.5 no
C10 C9 H9 . . 109.5 no
H8 C9 H9 . . 108.1 no
C9 C10 C11 . . 110.9(3) no
C9 C10 H10 . . 109.5 no
C11 C10 H10 . . 109.5 no
C9 C10 H11 . . 109.5 no
C11 C10 H11 . . 109.5 no
H10 C10 H11 . . 108.0 no
C10 C11 H12 . . 109.5 no
C10 C11 H13 . . 109.5 no
H12 C11 H13 . . 109.5 no
C10 C11 H14 . . 109.5 no
H12 C11 H14 . . 109.5 no
H13 C11 H14 . . 109.5 no

loop_
_geom_bond_atom_site_label_1
_geom_bond_atom_site_label_2
_geom_bond_site_symmetry_2
_geom_bond_distance
_geom_bond_publ_flag
Pt1 S1 . 2.3046(9) yes
Pt1 S1 2_666 2.3046(9) no
Pt1 Br1 . 2.4407(4) yes
Pt1 Br1 2_666 2.4407(4) no
S1 C8 . 1.702(4) yes
O1 C7 . 1.220(4) yes
N1 C8 . 1.372(4) yes
N1 C7 . 1.389(5) yes
N1 H6 . 0.78(5) no
N2 C8 . 1.313(4) yes
N2 C9 . 1.463(4) no
N2 H7 . 0.83(5) no
C1 C6 . 1.388(5) no
C1 C2 . 1.402(5) no
C1 C7 . 1.490(5) no
C2 C3 . 1.382(5) no
C2 H1 . 0.9500 no
C3 C4 . 1.380(5) no
C3 H2 . 0.9500 no
C4 C5 . 1.381(5) no
C4 H3 . 0.9500 no
C5 C6 . 1.388(5) no
C5 H4 . 0.9500 no
C6 H5 . 0.9500 no
C9 C10 . 1.511(5) no
C9 H8 . 0.9900 no
C9 H9 . 0.9900 no
C10 C11 . 1.519(5) no
C10 H10 . 0.9900 no
C10 H11 . 0.9900 no
C11 H12 . 0.9800 no
C11 H13 . 0.9800 no
C11 H14 . 0.9800 no

loop_
_geom_hbond_atom_site_label_D
_geom_hbond_atom_site_label_H
_geom_hbond_atom_site_label_A
_geom_hbond_distance_DH
_geom_hbond_distance_HA
_geom_hbond_distance_DA
_geom_hbond_angle_DHA
_geom_hbond_publ_flag
N2 H7 O1 0.83(5) 1.95(5) 2.603(4) 135(4) y
N1 H6 Br1 0.78(5) 2.62(5) 3.290(3) 145(4) y

loop_
_geom_torsion_atom_site_label_1
_geom_torsion_atom_site_label_2
_geom_torsion_atom_site_label_3
_geom_torsion_atom_site_label_4
_geom_torsion_site_symmetry_1
_geom_torsion
_geom_torsion_publ_flag
S1 Pt1 S1 C8 2_666 -8E1(10) no
Br1 Pt1 S1 C8 . -55.98(13) no
Br1 Pt1 S1 C8 2_666 124.02(13) no
C6 C1 C2 C3 . 0.6(5) no
C7 C1 C2 C3 . 179.1(3) no
C1 C2 C3 C4 . 0.5(5) no
C2 C3 C4 C5 . -0.5(5) no
C3 C4 C5 C6 . -0.7(5) no
C4 C5 C6 C1 . 1.8(5) no
C2 C1 C6 C5 . -1.7(5) no
C7 C1 C6 C5 . 180.0(3) no
C8 N1 C7 O1 . -3.4(6) no
C8 N1 C7 C1 . 176.7(3) no
C6 C1 C7 O1 . 178.0(3) no
C2 C1 C7 O1 . -0.3(5) no
C6 C1 C7 N1 . -2.0(5) no
C2 C1 C7 N1 . 179.6(3) yes
C9 N2 C8 N1 . -175.9(3) no
C9 N2 C8 S1 . 3.8(5) no
C7 N1 C8 N2 . 4.3(5) yes
C7 N1 C8 S1 . -175.3(3) yes
Pt1 S1 C8 N2 . -169.7(2) no
Pt1 S1 C8 N1 . 9.9(3) no
C8 N2 C9 C10 . 174.5(3) yes
N2 C9 C10 C11 . 176.2(3) no
